data_2106941
loop_
_publ_author_name
'Rice, C.E.'
'Robinson, W.R.'

_publ_section_title
;
 Lanthanum orthovanadate
;
_journal_name_full 'Acta Crystallographica B (24,1968-38,1982)'
_journal_page_first 2232
_journal_page_last 2233
_journal_volume 32
_journal_year 1976
_chemical_formula_sum 'La O4 V'
_chemical_name_systematic 'La (V O4)'
_space_group_IT_number 14
_symmetry_space_group_name_Hall '-P 2yn'
_symmetry_space_group_name_H-M 'P 1 21/n 1'
_cell_angle_alpha 90
_cell_angle_beta 104.85
_cell_angle_gamma 90
_cell_formula_units_Z 4
_cell_length_a 7.047
_cell_length_b 7.286
_cell_length_c 6.725
_cell_volume 333.759
_citation_journal_id_ASTM ACBCAR
_cod_data_source_file Rice_ACBCAR_1976_1548.cif
_cod_data_source_block La1O4V1
_cod_original_cell_volume 333.7587
_cod_original_sg_symbol_Hall '-P 2ybc (x-z,y,z)'
_cod_original_formula_sum 'La1 O4 V1'
_cod_database_code 2106941

loop_
_symmetry_equiv_pos_as_xyz
x,y,z
-x+1/2,y+1/2,-z+1/2
-x,-y,-z
x-1/2,-y-1/2,z-1/2

loop_
_atom_site_label
_atom_site_type_symbol
_atom_site_fract_x
_atom_site_fract_y
_atom_site_fract_z
_atom_site_occupancy
_atom_site_U_iso_or_equiv
O4 O-2 0.118 0.2203 0.7272 1 0.0
V1 V+5 0.30055 0.16465 0.61494 1 0.0
O2 O-2 0.3864 0.3434 0.4954 1 0.0
O1 O-2 0.24354 -0.0013 0.4263 1 0.0
O3 O-2 0.4815 0.1056 0.8239 1 0.0
La1 La+3 0.27633 0.15725 0.10364 1 0.0
